data_2204871
loop_
_publ_author_name
'Liang-zhong Xu'
'Hai-Zhen Xu'
'Shuang-Hua Yang'
'Chun-Li Li'
'Kai Zhou'

_publ_section_title
;
 1,2-Bis(1,3-dithiolan-2-ylidene)hydrazine
;
_journal_issue 1
_journal_name_full 'Acta Crystallographica Section E'
_journal_page_first o31
_journal_page_last o32
_journal_paper_doi 10.1107/S1600536804031575
_journal_volume 61
_journal_year 2005
_chemical_formula_iupac 'C6 H8 N2 S4'
_chemical_formula_moiety 'C6 H8 N2 S4'
_chemical_formula_sum 'C6 H8 N2 S4'
_chemical_formula_weight 236.38
_chemical_name_systematic
;
1,2-Bis(1,3-dithiolan-2-ylidene)hydrazine
;
_space_group_IT_number 14
_symmetry_cell_setting monoclinic
_symmetry_space_group_name_Hall '-P 2yn'
_symmetry_space_group_name_H-M 'P 1 21/n 1'
_atom_sites_solution_hydrogens geom
_atom_sites_solution_primary direct
_atom_sites_solution_secondary difmap
_cell_angle_alpha 90.00
_cell_angle_beta 106.712(4)
_cell_angle_gamma 90.00
_cell_formula_units_Z 2
_cell_length_a 6.300(2)
_cell_length_b 7.737(2)
_cell_length_c 10.386(3)
_cell_measurement_reflns_used 1494
_cell_measurement_temperature 293(2)
_cell_measurement_theta_max 26.37
_cell_measurement_theta_min 2.63
_cell_volume 484.9(2)
_computing_cell_refinement 'Bruker SMART'
_computing_data_collection 'Bruker SMART (Bruker, 1998)'
_computing_data_reduction 'Bruker SAINT (Bruker, 1999)'
_computing_molecular_graphics 'Bruker SHELXTL (Bruker, 1999)'
_computing_publication_material 'Bruker SHELXTL'
_computing_structure_refinement 'SHELXL-97 (Sheldrick, 1997)'
_computing_structure_solution 'SHELXS-97 (Sheldrick, 1997)'
_diffrn_ambient_temperature 293(2)
_diffrn_measured_fraction_theta_full 1.000
_diffrn_measured_fraction_theta_max 1.000
_diffrn_measurement_device_type 'CCD area detector'
_diffrn_measurement_method 'phi and omega scans'
_diffrn_radiation_monochromator graphite
_diffrn_radiation_source 'fine-focus sealed tube'
_diffrn_radiation_type MoK\a
_diffrn_radiation_wavelength 0.71073
_diffrn_reflns_av_R_equivalents 0.0227
_diffrn_reflns_av_sigmaI/netI 0.0244
_diffrn_reflns_limit_h_max 7
_diffrn_reflns_limit_h_min -7
_diffrn_reflns_limit_k_max 9
_diffrn_reflns_limit_k_min -9
_diffrn_reflns_limit_l_max 8
_diffrn_reflns_limit_l_min -12
_diffrn_reflns_number 2712
_diffrn_reflns_theta_full 26.38
_diffrn_reflns_theta_max 26.38
_diffrn_reflns_theta_min 3.34
_diffrn_standards_decay_% 0
_diffrn_standards_interval_count 0
_diffrn_standards_interval_time 0
_diffrn_standards_number 0
_exptl_absorpt_coefficient_mu 0.924
_exptl_absorpt_correction_T_max 1.000000
_exptl_absorpt_correction_T_min 0.867242
_exptl_absorpt_correction_type multi-scan
_exptl_absorpt_process_details 'SADABS (Sheldrick, 1996)'
_exptl_crystal_colour colorless
_exptl_crystal_density_diffrn 1.619
_exptl_crystal_density_meas ?
_exptl_crystal_density_method 'not measured'
_exptl_crystal_description prism
_exptl_crystal_F_000 244
_exptl_crystal_size_max 0.30
_exptl_crystal_size_mid 0.28
_exptl_crystal_size_min 0.22
_refine_diff_density_max 1.057
_refine_diff_density_min -0.367
_refine_ls_extinction_coef 0.161(16)
_refine_ls_extinction_expression Fc^*^=kFc[1+0.001xFc^2^\l^3^/sin(2\q)]^-1/4^
_refine_ls_extinction_method SHELXL
_refine_ls_goodness_of_fit_ref 1.037
_refine_ls_hydrogen_treatment constr
_refine_ls_matrix_type full
_refine_ls_number_parameters 56
_refine_ls_number_reflns 992
_refine_ls_number_restraints 0
_refine_ls_restrained_S_all 1.037
_refine_ls_R_factor_all 0.0548
_refine_ls_R_factor_gt 0.0456
_refine_ls_shift/su_max 0.000
_refine_ls_shift/su_mean 0.000
_refine_ls_structure_factor_coef Fsqd
_refine_ls_weighting_details 'calc w=1/[\s^2^(Fo^2^)+(0.0675P)^2^+0.6306P] where P=(Fo^2^+2Fc^2^)/3'
_refine_ls_weighting_scheme calc
_refine_ls_wR_factor_gt 0.1202
_refine_ls_wR_factor_ref 0.1304
_reflns_number_gt 834
_reflns_number_total 992
_reflns_threshold_expression >2sigma(I)
_cod_data_source_file cv6424.cif
_cod_data_source_block I
_cod_depositor_comments
;
The following automatic conversions were performed:
'_symmetry_cell_setting' value 'Monoclinic' changed to 'monoclinic'
according to '/home/saulius/struct/CIF-dictionaries/cif_core.dic'
dictionary named 'cif_core.dic' version 2.4.1 from 2010-06-29.

Automatic conversion script
Id: cif_fix_enum 1527 2010-12-29 10:47:43Z saulius 

The following automatic conversions were performed:

'_symmetry_cell_setting' value 'Monoclinic' changed to 'monoclinic'
according to /home/saulius/struct/CIF-dictionaries/cif_core.dic
dictionary named 'cif_core.dic' version 2.4.1 from 2010-06-29.

Automatic conversion script
Id: cif_fix_values 1715 2011-07-08 13:25:40Z adriana 

The following automatic conversions were performed:

'_exptl_crystal_density_meas' value 'NONE' was changed to '?' - the
value is perceived as not measured.

Automatic conversion script
Id: cif_fix_values 3008 2015-01-20 13:52:24Z robertas 
;
_cod_original_sg_symbol_H-M 'P 21/n'
_cod_database_code 2204871
_cod_database_fobs_code 2204871

loop_
_symmetry_equiv_pos_as_xyz
'x, y, z'
'-x+1/2, y+1/2, -z+1/2'
'-x, -y, -z'
'x-1/2, -y-1/2, z-1/2'

loop_
_atom_site_label
_atom_site_fract_x
_atom_site_fract_y
_atom_site_fract_z
_atom_site_U_iso_or_equiv
_atom_site_adp_type
_atom_site_calc_flag
_atom_site_refinement_flags
_atom_site_occupancy
_atom_site_type_symbol
S1 1.10441(14) 0.27867(12) 0.15937(10) 0.0489(4) Uani d . 1 S
S2 0.61750(14) 0.25208(11) 0.04382(9) 0.0483(4) Uani d . 1 S
N1 0.8901(4) 0.0247(4) -0.0092(3) 0.0449(7) Uani d . 1 N
C1 0.8784(5) 0.1649(4) 0.0550(3) 0.0363(7) Uani d . 1 C
C2 0.9419(6) 0.4598(4) 0.1896(4) 0.0506(8) Uani d . 1 C
H2A 1.0134 0.5113 0.2764 0.061 Uiso calc R 1 H
H2B 0.9290 0.5473 0.1208 0.061 Uiso calc R 1 H
C3 0.7157(5) 0.3936(4) 0.1865(3) 0.0459(8) Uani d . 1 C
H3A 0.6141 0.4897 0.1795 0.055 Uiso calc R 1 H
H3B 0.7239 0.3312 0.2688 0.055 Uiso calc R 1 H

loop_
_atom_site_aniso_label
_atom_site_aniso_U_11
_atom_site_aniso_U_22
_atom_site_aniso_U_33
_atom_site_aniso_U_12
_atom_site_aniso_U_13
_atom_site_aniso_U_23
S1 0.0380(5) 0.0475(6) 0.0583(6) 0.0010(3) 0.0093(4) -0.0102(4)
S2 0.0400(5) 0.0539(6) 0.0475(6) 0.0052(3) 0.0069(4) -0.0102(3)
N1 0.0362(14) 0.0474(15) 0.0490(15) 0.0021(11) 0.0089(11) -0.0090(12)
C1 0.0389(15) 0.0349(15) 0.0358(15) 0.0029(11) 0.0118(12) 0.0011(11)
C2 0.0561(19) 0.0381(17) 0.056(2) 0.0005(14) 0.0138(15) -0.0109(15)
C3 0.0519(19) 0.0425(17) 0.0431(17) 0.0092(14) 0.0134(14) -0.0049(13)

loop_
_atom_type_symbol
_atom_type_description
_atom_type_scat_dispersion_real
_atom_type_scat_dispersion_imag
_atom_type_scat_source
C C 0.0033 0.0016 'International Tables Vol C Tables 4.2.6.8 and 6.1.1.4'
H H 0.0000 0.0000 'International Tables Vol C Tables 4.2.6.8 and 6.1.1.4'
N N 0.0061 0.0033 'International Tables Vol C Tables 4.2.6.8 and 6.1.1.4'
S S 0.1246 0.1234 'International Tables Vol C Tables 4.2.6.8 and 6.1.1.4'

loop_
_geom_angle_atom_site_label_1
_geom_angle_atom_site_label_2
_geom_angle_atom_site_label_3
_geom_angle_site_symmetry_3
_geom_angle
_geom_angle_publ_flag
C1 S1 C2 . 95.5(2) yes
C1 S2 C3 . 94.9(2) yes
C1 N1 N1 3_755 111.2(3) yes
N1 C1 S2 . 118.9(2) yes
N1 C1 S1 . 125.8(2) yes
S2 C1 S1 . 115.3(2) yes
C3 C2 S1 . 108.1(2) yes
C3 C2 H2A . 110.1 no
S1 C2 H2A . 110.1 no
C3 C2 H2B . 110.1 no
S1 C2 H2B . 110.1 no
H2A C2 H2B . 108.4 no
C2 C3 S2 . 108.8(2) yes
C2 C3 H3A . 109.9 no
S2 C3 H3A . 109.9 no
C2 C3 H3B . 109.9 no
S2 C3 H3B . 109.9 no
H3A C3 H3B . 108.3 no

loop_
_geom_bond_atom_site_label_1
_geom_bond_atom_site_label_2
_geom_bond_site_symmetry_2
_geom_bond_distance
_geom_bond_publ_flag
S1 C1 . 1.757(3) yes
S1 C2 . 1.816(3) yes
S2 C1 . 1.749(3) yes
S2 C3 . 1.803(3) yes
N1 C1 . 1.287(4) yes
N1 N1 3_755 1.396(5) yes
C2 C3 . 1.506(5) yes
C2 H2A . 0.9700 no
C2 H2B . 0.9700 no
C3 H3A . 0.9700 no
C3 H3B . 0.9700 no

loop_
_geom_torsion_atom_site_label_1
_geom_torsion_atom_site_label_2
_geom_torsion_atom_site_label_3
_geom_torsion_atom_site_label_4
_geom_torsion_site_symmetry_1
_geom_torsion
_geom_torsion_publ_flag
N1 N1 C1 S2 3_755 179.1(3) yes
N1 N1 C1 S1 3_755 -2.6(5) yes
C3 S2 C1 N1 . 164.3(3) yes
C3 S2 C1 S1 . -14.2(2) yes
C2 S1 C1 N1 . 174.4(3) yes
C2 S1 C1 S2 . -7.2(2) yes
C1 S1 C2 C3 . 31.4(3) yes
S1 C2 C3 S2 . -45.2(3) yes
C1 S2 C3 C2 . 36.0(3) yes
